data_4336408
loop_
_publ_author_name
'Ghulam Abbas'
'Yanhua Lan'
'Valeriu Mereacre'
'Gernot Buth'
'Moulay T. Sagrati'
'Fernande Grandjean'
'Gary J. Long'
'Christopher E. Anson'
'Annie K. Powell'

_publ_contact_author
; 
'Annie K. Powell'
;
_publ_contact_author_email annie.powell@kit.edu
_publ_contact_author_phone '+49 721 608 42135'
_publ_section_title
;
 Synthesis, Magnetism, and 57Fe M\"ossbauer Spectroscopic Study of a
 Family of [Ln3Fe7] Coordination Clusters (Ln = Gd, Tb, and Er)
;
_journal_name_full 'Inorganic Chemistry'
_journal_page_first 11767
_journal_page_last 11777
_journal_paper_doi 10.1021/ic401011d
_journal_volume 52
_journal_year 2013
_chemical_formula_moiety 'C64 H103 Er3 Fe7 N22 O27, Cl, 1.5(C H4 O), 7.5(H2 O)'
_chemical_formula_sum 'C65.5 H124 Cl Er3 Fe7 N22 O36'
_chemical_formula_weight 2724.05
_chemical_name_systematic
; 
 ? 
;
_space_group_IT_number 2
_symmetry_cell_setting triclinic
_symmetry_space_group_name_Hall '-P 1'
_symmetry_space_group_name_H-M 'P -1'
_atom_sites_solution_hydrogens geom
_atom_sites_solution_primary direct
_atom_sites_solution_secondary difmap
_audit_creation_method SHELXL-97
_cell_angle_alpha 90.405(2)
_cell_angle_beta 92.299(1)
_cell_angle_gamma 98.269(1)
_cell_formula_units_Z 2
_cell_length_a 14.1532(2)
_cell_length_b 17.1938(4)
_cell_length_c 21.1108(4)
_cell_measurement_reflns_used 10924
_cell_measurement_temperature 100(2)
_cell_measurement_theta_max 27.89
_cell_measurement_theta_min 2.74
_cell_volume 5079.33(17)
_computing_cell_refinement 'CrysAlisPro (Oxford Diffraction, 2009)'
_computing_data_collection 'CrysAlisPro (Oxford Diffraction, 2009)'
_computing_data_reduction 'CrysAlisPro (Oxford Diffraction, 2009)'
_computing_molecular_graphics 'Diamond 2.1 (Crystal Impact, 1998)'
_computing_publication_material 'SHELXTL 6.14 (BrukerAXS Inc., 2003)'
_computing_structure_refinement 'SHELXTL 6.14 (BrukerAXS Inc., 2003)'
_computing_structure_solution 'SHELXTL 6.14 (BrukerAXS Inc., 2003)'
_diffrn_ambient_temperature 100(2)
_diffrn_measured_fraction_theta_full 0.996
_diffrn_measured_fraction_theta_max 0.847
_diffrn_measurement_device_type 'Oxford SuperNova'
_diffrn_measurement_method \w-scans
_diffrn_radiation_monochromator graphite
_diffrn_radiation_source 'microfocus source'
_diffrn_radiation_type MoK\a
_diffrn_radiation_wavelength 0.71073
_diffrn_reflns_av_R_equivalents 0.0350
_diffrn_reflns_av_sigmaI/netI 0.0765
_diffrn_reflns_limit_h_max 19
_diffrn_reflns_limit_h_min -19
_diffrn_reflns_limit_k_max 23
_diffrn_reflns_limit_k_min -23
_diffrn_reflns_limit_l_max 27
_diffrn_reflns_limit_l_min -29
_diffrn_reflns_number 76690
_diffrn_reflns_theta_full 25.00
_diffrn_reflns_theta_max 29.57
_diffrn_reflns_theta_min 2.74
_exptl_absorpt_coefficient_mu 3.530
_exptl_absorpt_correction_T_max 0.734
_exptl_absorpt_correction_T_min 0.423
_exptl_absorpt_correction_type multi-scan
_exptl_absorpt_process_details 'CrysAlisPro (Oxford Diffraction, 2009)'
_exptl_crystal_colour orange
_exptl_crystal_density_diffrn 1.781
_exptl_crystal_description block
_exptl_crystal_F_000 2724
_exptl_crystal_size_max 0.31
_exptl_crystal_size_mid 0.26
_exptl_crystal_size_min 0.10
_refine_diff_density_max 3.955
_refine_diff_density_min -1.967
_refine_diff_density_rms 0.230
_refine_ls_extinction_method none
_refine_ls_goodness_of_fit_ref 1.080
_refine_ls_hydrogen_treatment constr
_refine_ls_matrix_type full
_refine_ls_number_parameters 1196
_refine_ls_number_reflns 25817
_refine_ls_number_restraints 41
_refine_ls_restrained_S_all 1.082
_refine_ls_R_factor_all 0.0963
_refine_ls_R_factor_gt 0.0661
_refine_ls_shift/su_max 0.011
_refine_ls_shift/su_mean 0.000
_refine_ls_structure_factor_coef Fsqd
_refine_ls_weighting_details 'calc w=1/[\s^2^(Fo^2^)+(0.0983P)^2^+18.2970P] where P=(Fo^2^+2Fc^2^)/3'
_refine_ls_weighting_scheme calc
_refine_ls_wR_factor_gt 0.1723
_refine_ls_wR_factor_ref 0.1863
_reflns_number_gt 18487
_reflns_number_total 25817
_reflns_threshold_expression >2sigma(I)
_cod_data_source_file ic401011d_si_001_2.cif
_cod_data_source_block fe7er3d
_cod_original_sg_symbol_Hall '-P 1 '
_cod_database_code 4336408

loop_
_symmetry_equiv_pos_as_xyz
'x, y, z'
'-x, -y, -z'

loop_
_atom_site_label
_atom_site_type_symbol
_atom_site_fract_x
_atom_site_fract_y
_atom_site_fract_z
_atom_site_U_iso_or_equiv
_atom_site_adp_type
_atom_site_occupancy
_atom_site_symmetry_multiplicity
_atom_site_calc_flag
_atom_site_refinement_flags
_atom_site_disorder_assembly
_atom_site_disorder_group
Er1 Er 0.26904(3) 0.50465(3) 0.298993(17) 0.01861(9) Uani 1 1 d . . .
Er2 Er 0.39524(3) 0.66594(3) 0.19402(2) 0.02607(12) Uani 1 1 d . A .
Er3 Er 0.12844(3) 0.33874(3) 0.19602(2) 0.02688(12) Uani 1 1 d . A .
Fe1 Fe 0.25783(11) 0.50124(11) 0.14284(5) 0.0245(3) Uani 1 1 d . A .
Fe2 Fe 0.16969(10) 0.65237(9) 0.23336(7) 0.0226(3) Uani 1 1 d . A .
Fe3 Fe 0.35932(10) 0.35436(9) 0.23288(7) 0.0250(3) Uani 1 1 d . A .
Fe4 Fe 0.49896(10) 0.59825(9) 0.33853(7) 0.0234(3) Uani 1 1 d . . .
Fe5 Fe 0.04562(10) 0.41119(9) 0.34119(7) 0.0219(3) Uani 1 1 d . . .
Fe6 Fe 0.62295(10) 0.72274(9) 0.25018(8) 0.0284(3) Uani 1 1 d D . .
Fe7 Fe -0.09099(10) 0.28453(9) 0.25337(8) 0.0276(3) Uani 1 1 d D . .
O1 O 0.2479(4) 0.5806(4) 0.2039(3) 0.0206(14) Uani 1 1 d . . .
O2 O 0.2763(5) 0.4269(4) 0.2048(3) 0.0237(15) Uani 1 1 d . . .
O3 O 0.4247(5) 0.5610(4) 0.2594(3) 0.0274(16) Uani 1 1 d . . .
H3 H 0.4553 0.5211 0.2360 0.033 Uiso 1 1 calc R . .
O4 O 0.1087(5) 0.4484(4) 0.2628(3) 0.0194(14) Uani 1 1 d . . .
H4 H 0.0743 0.4875 0.2400 0.023 Uiso 1 1 calc R . .
N1 N 0.2515(7) 0.4983(7) 0.0383(3) 0.040(2) Uani 1 1 d D . .
C1A C 0.1887(11) 0.4189(9) 0.0202(9) 0.022(4) Uiso 0.50 1 d PD A 1
H1AA H 0.1714 0.4168 -0.0258 0.027 Uiso 0.50 1 calc PR A 1
H1AB H 0.2236 0.3744 0.0305 0.027 Uiso 0.50 1 calc PR A 1
C2A C 0.0994(11) 0.4147(12) 0.0586(6) 0.020(4) Uiso 0.50 1 d PD A 1
H2AA H 0.0553 0.4489 0.0399 0.024 Uiso 0.50 1 calc PR A 1
H2AB H 0.0657 0.3601 0.0588 0.024 Uiso 0.50 1 calc PR A 1
C1B C 0.1499(11) 0.5165(12) 0.0249(11) 0.035(5) Uiso 0.50 1 d PD A 2
H1BA H 0.1430 0.5697 0.0407 0.041 Uiso 0.50 1 calc PR A 2
H1BB H 0.1328 0.5129 -0.0211 0.041 Uiso 0.50 1 calc PR A 2
C2B C 0.0881(13) 0.4534(12) 0.0610(7) 0.027(5) Uiso 0.50 1 d PD A 2
H2BA H 0.0240 0.4690 0.0654 0.033 Uiso 0.50 1 calc PR A 2
H2BB H 0.0802 0.4034 0.0365 0.033 Uiso 0.50 1 calc PR A 2
O5 O 0.1300(5) 0.4412(5) 0.1237(3) 0.0322(18) Uani 1 1 d D . .
C3A C 0.3518(11) 0.4824(12) 0.0234(11) 0.032(5) Uiso 0.50 1 d PD A 1
H3AA H 0.3622 0.4293 0.0372 0.039 Uiso 0.50 1 calc PR A 1
H3AB H 0.3625 0.4872 -0.0226 0.039 Uiso 0.50 1 calc PR A 1
C4A C 0.4168(14) 0.5452(13) 0.0607(8) 0.028(5) Uiso 0.50 1 d PD A 1
H4A1 H 0.4810 0.5290 0.0659 0.034 Uiso 0.50 1 calc PR A 1
H4A2 H 0.4233 0.5946 0.0364 0.034 Uiso 0.50 1 calc PR A 1
C3B C 0.3110(15) 0.5778(12) 0.0190(12) 0.047(6) Uiso 0.50 1 d PD A 2
H3BA H 0.3229 0.5774 -0.0268 0.056 Uiso 0.50 1 calc PR A 2
H3BB H 0.2761 0.6222 0.0283 0.056 Uiso 0.50 1 calc PR A 2
C4B C 0.4047(13) 0.5857(13) 0.0578(7) 0.028(5) Uiso 0.50 1 d PD A 2
H4B1 H 0.4483 0.5524 0.0392 0.033 Uiso 0.50 1 calc PR A 2
H4B2 H 0.4363 0.6410 0.0584 0.033 Uiso 0.50 1 calc PR A 2
O6 O 0.3824(5) 0.5601(5) 0.1231(3) 0.035(2) Uani 1 1 d D . .
C5A C 0.2147(16) 0.5639(11) 0.0071(11) 0.034(5) Uiso 0.50 1 d PD A 1
H5AA H 0.2141 0.5563 -0.0390 0.050 Uiso 0.50 1 calc PR A 1
H5AB H 0.2557 0.6131 0.0190 0.050 Uiso 0.50 1 calc PR A 1
H5AC H 0.1495 0.5663 0.0202 0.050 Uiso 0.50 1 calc PR A 1
C5B C 0.285(3) 0.432(2) 0.004(2) 0.106(15) Uiso 0.50 1 d PD A 2
H5BA H 0.2767 0.4395 -0.0421 0.159 Uiso 0.50 1 calc PR A 2
H5BB H 0.2467 0.3823 0.0154 0.159 Uiso 0.50 1 calc PR A 2
H5BC H 0.3522 0.4305 0.0149 0.159 Uiso 0.50 1 calc PR A 2
N2 N 0.1208(7) 0.7459(5) 0.2911(5) 0.034(2) Uani 1 1 d . . .
C6 C 0.0918(8) 0.7034(7) 0.3508(6) 0.037(3) Uani 1 1 d . . .
H6A H 0.0283 0.6713 0.3438 0.044 Uiso 1 1 calc R . .
H6B H 0.0875 0.7418 0.3853 0.044 Uiso 1 1 calc R . .
C7 C 0.1654(7) 0.6510(6) 0.3690(5) 0.024(2) Uani 1 1 d . . .
H7A H 0.2258 0.6838 0.3835 0.029 Uiso 1 1 calc R . .
H7B H 0.1424 0.6170 0.4045 0.029 Uiso 1 1 calc R . .
O7 O 0.1823(5) 0.6039(4) 0.3169(3) 0.0211(14) Uani 1 1 d . . .
C8 C 0.2026(8) 0.8076(6) 0.3041(7) 0.040(3) Uani 1 1 d . . .
H8A H 0.2319 0.7991 0.3464 0.047 Uiso 1 1 calc R . .
H8B H 0.1800 0.8594 0.3049 0.047 Uiso 1 1 calc R . .
C9 C 0.2784(8) 0.8079(6) 0.2541(6) 0.036(3) Uani 1 1 d . A .
H9A H 0.2564 0.8295 0.2136 0.043 Uiso 1 1 calc R . .
H9B H 0.3392 0.8399 0.2688 0.043 Uiso 1 1 calc R . .
O8 O 0.2906(5) 0.7271(4) 0.2462(4) 0.0304(17) Uani 1 1 d . . .
C10 C 0.0396(8) 0.7770(8) 0.2622(6) 0.041(3) Uani 1 1 d . . .
H10A H 0.0235 0.8197 0.2888 0.062 Uiso 1 1 calc R . .
H10B H -0.0152 0.7351 0.2582 0.062 Uiso 1 1 calc R . .
H10C H 0.0558 0.7971 0.2201 0.062 Uiso 1 1 calc R . .
N3 N 0.4183(7) 0.2650(6) 0.2907(5) 0.038(2) Uani 1 1 d . . .
C11 C 0.4554(8) 0.3073(8) 0.3486(6) 0.039(3) Uani 1 1 d . . .
H11A H 0.5184 0.3385 0.3413 0.047 Uiso 1 1 calc R . .
H11B H 0.4637 0.2696 0.3829 0.047 Uiso 1 1 calc R . .
C12 C 0.3831(7) 0.3631(6) 0.3682(5) 0.029(2) Uani 1 1 d . . .
H12A H 0.3243 0.3317 0.3833 0.034 Uiso 1 1 calc R . .
H12B H 0.4118 0.3986 0.4031 0.034 Uiso 1 1 calc R . .
O9 O 0.3609(5) 0.4066(5) 0.3163(3) 0.0284(16) Uani 1 1 d . . .
C13 C 0.3357(9) 0.2009(8) 0.3051(7) 0.047(3) Uani 1 1 d . . .
H13A H 0.3577 0.1488 0.3052 0.057 Uiso 1 1 calc R . .
H13B H 0.3113 0.2104 0.3473 0.057 Uiso 1 1 calc R . .
C14 C 0.2586(9) 0.2028(7) 0.2551(7) 0.043(3) Uani 1 1 d . A .
H14A H 0.2786 0.1823 0.2146 0.052 Uiso 1 1 calc R . .
H14B H 0.1998 0.1688 0.2675 0.052 Uiso 1 1 calc R . .
O10 O 0.2397(5) 0.2806(4) 0.2472(4) 0.0303(17) Uani 1 1 d . . .
C15 C 0.4936(9) 0.2288(7) 0.2607(7) 0.047(3) Uani 1 1 d . . .
H15A H 0.5162 0.1903 0.2894 0.070 Uiso 1 1 calc R . .
H15B H 0.5469 0.2696 0.2515 0.070 Uiso 1 1 calc R . .
H15C H 0.4677 0.2024 0.2211 0.070 Uiso 1 1 calc R . .
N4 N 0.5171(7) 0.6810(6) 0.4208(5) 0.037(2) Uani 1 1 d . . .
C16 C 0.5327(8) 0.7606(7) 0.3968(6) 0.039(3) Uani 1 1 d . B .
H16A H 0.6013 0.7758 0.3889 0.047 Uiso 1 1 calc R . .
H16B H 0.5146 0.7974 0.4289 0.047 Uiso 1 1 calc R . .
C17 C 0.4750(8) 0.7664(8) 0.3370(6) 0.036(3) Uani 1 1 d . . .
H17A H 0.4062 0.7586 0.3460 0.044 Uiso 1 1 calc R B .
H17B H 0.4913 0.8194 0.3190 0.044 Uiso 1 1 calc R . .
O11 O 0.4937(5) 0.7083(4) 0.2922(3) 0.0268(16) Uani 1 1 d . A .
C18 C 0.4237(9) 0.6676(7) 0.4556(6) 0.040(3) Uani 1 1 d . . .
H18A H 0.4375 0.6729 0.5019 0.048 Uiso 1 1 calc R . .
H18B H 0.3832 0.7077 0.4428 0.048 Uiso 1 1 calc R . .
C19 C 0.3727(8) 0.5885(7) 0.4403(5) 0.031(2) Uani 1 1 d . . .
H19A H 0.4059 0.5485 0.4619 0.038 Uiso 1 1 calc R . .
H19B H 0.3069 0.5835 0.4555 0.038 Uiso 1 1 calc R . .
O12 O 0.3695(5) 0.5751(4) 0.3734(3) 0.0249(15) Uani 1 1 d . . .
C20 C 0.5954(9) 0.6676(8) 0.4646(6) 0.049(3) Uani 1 1 d . . .
H20A H 0.6023 0.7071 0.4988 0.073 Uiso 1 1 calc R . .
H20B H 0.6548 0.6718 0.4418 0.073 Uiso 1 1 calc R . .
H20C H 0.5815 0.6150 0.4826 0.073 Uiso 1 1 calc R . .
N5 N 0.0420(6) 0.3331(6) 0.4238(4) 0.032(2) Uani 1 1 d . . .
C21 C 0.0179(8) 0.2511(7) 0.4006(5) 0.037(3) Uani 1 1 d . C .
H21A H -0.0522 0.2377 0.3942 0.044 Uiso 1 1 calc R . .
H21B H 0.0401 0.2149 0.4323 0.044 Uiso 1 1 calc R . .
C22 C 0.0664(9) 0.2419(6) 0.3376(6) 0.035(3) Uani 1 1 d . . .
H22A H 0.1365 0.2471 0.3453 0.042 Uiso 1 1 calc R C .
H22B H 0.0441 0.1890 0.3192 0.042 Uiso 1 1 calc R . .
O13 O 0.0438(5) 0.3009(4) 0.2942(4) 0.0260(16) Uani 1 1 d . A .
C23 C 0.1399(8) 0.3452(7) 0.4541(5) 0.033(2) Uani 1 1 d . . .
H23A H 0.1775 0.3059 0.4372 0.039 Uiso 1 1 calc R . .
H23B H 0.1361 0.3378 0.5004 0.039 Uiso 1 1 calc R . .
C24 C 0.1889(8) 0.4270(6) 0.4408(5) 0.029(2) Uani 1 1 d . . .
H24A H 0.1585 0.4665 0.4639 0.035 Uiso 1 1 calc R . .
H24B H 0.2572 0.4326 0.4547 0.035 Uiso 1 1 calc R . .
O14 O 0.1795(4) 0.4382(4) 0.3737(3) 0.0208(14) Uani 1 1 d . . .
C25 C -0.0315(8) 0.3496(7) 0.4690(6) 0.037(3) Uani 1 1 d . . .
H25A H -0.0294 0.3156 0.5059 0.055 Uiso 1 1 calc R . .
H25B H -0.0951 0.3395 0.4478 0.055 Uiso 1 1 calc R . .
H25C H -0.0184 0.4048 0.4829 0.055 Uiso 1 1 calc R . .
N6 N 0.7398(6) 0.6730(6) 0.2063(6) 0.041(3) Uani 1 1 d . B .
C26 C 0.7828(8) 0.6317(8) 0.2597(8) 0.056(4) Uani 1 1 d . . .
H26A H 0.8202 0.6709 0.2889 0.068 Uiso 1 1 calc R B .
H26B H 0.8267 0.5975 0.2429 0.068 Uiso 1 1 calc R . .
C27 C 0.7040(10) 0.5816(9) 0.2962(11) 0.083(7) Uani 1 1 d . B .
H27A H 0.6789 0.5330 0.2720 0.099 Uiso 1 1 calc R . .
H27B H 0.7297 0.5667 0.3380 0.099 Uiso 1 1 calc R . .
O15 O 0.6293(5) 0.6297(5) 0.3041(4) 0.0356(19) Uani 1 1 d . B .
C28 C 0.6921(9) 0.6180(11) 0.1568(11) 0.093(8) Uani 1 1 d . . .
H28A H 0.6689 0.5667 0.1759 0.112 Uiso 1 1 calc R B .
H28B H 0.7380 0.6093 0.1242 0.112 Uiso 1 1 calc R . .
C29 C 0.6100(9) 0.6522(11) 0.1270(8) 0.069(5) Uani 1 1 d . A .
H29A H 0.6336 0.7004 0.1037 0.083 Uiso 1 1 calc R . .
H29B H 0.5733 0.6140 0.0967 0.083 Uiso 1 1 calc R . .
O16 O 0.5517(5) 0.6700(4) 0.1756(4) 0.0273(16) Uani 1 1 d . A .
C30 C 0.8098(8) 0.7333(7) 0.1792(7) 0.043(3) Uani 1 1 d . . .
H30A H 0.8609 0.7085 0.1610 0.064 Uiso 1 1 calc R B .
H30B H 0.8371 0.7709 0.2125 0.064 Uiso 1 1 calc R . .
H30C H 0.7784 0.7610 0.1458 0.064 Uiso 1 1 calc R . .
N7 N -0.2127(6) 0.3341(5) 0.2094(5) 0.032(2) Uani 1 1 d . C .
C31 C -0.2491(8) 0.3752(9) 0.2616(8) 0.056(4) Uani 1 1 d . . .
H31A H -0.2865 0.3366 0.2889 0.067 Uiso 1 1 calc R C .
H31B H -0.2923 0.4112 0.2446 0.067 Uiso 1 1 calc R . .
C32 C -0.1673(9) 0.4222(9) 0.3012(9) 0.062(5) Uani 1 1 d . C .
H32A H -0.1456 0.4724 0.2800 0.074 Uiso 1 1 calc R . .
H32B H -0.1900 0.4345 0.3434 0.074 Uiso 1 1 calc R . .
O17 O -0.0897(5) 0.3781(4) 0.3087(4) 0.0301(17) Uani 1 1 d . C .
C33 C -0.1755(9) 0.3859(10) 0.1612(9) 0.068(5) Uani 1 1 d . . .
H33A H -0.1509 0.4382 0.1801 0.081 Uiso 1 1 calc R C .
H33B H -0.2268 0.3924 0.1293 0.081 Uiso 1 1 calc R . .
C34 C -0.0954(9) 0.3527(10) 0.1295(7) 0.060(5) Uani 1 1 d . A .
H34A H -0.1214 0.3052 0.1043 0.072 Uiso 1 1 calc R . .
H34B H -0.0624 0.3921 0.1008 0.072 Uiso 1 1 calc R . .
O18 O -0.0319(5) 0.3340(5) 0.1770(4) 0.0304(17) Uani 1 1 d . A .
C35 C -0.2882(8) 0.2728(8) 0.1816(6) 0.042(3) Uani 1 1 d . . .
H35A H -0.3409 0.2978 0.1634 0.063 Uiso 1 1 calc R C .
H35B H -0.3122 0.2365 0.2149 0.063 Uiso 1 1 calc R . .
H35C H -0.2614 0.2436 0.1484 0.063 Uiso 1 1 calc R . .
O19 O 0.1505(5) 0.7052(5) 0.1477(4) 0.0349(19) Uani 1 1 d . . .
O20 O 0.2985(5) 0.7065(6) 0.1124(4) 0.044(2) Uani 1 1 d . . .
C36 C 0.2151(7) 0.7239(7) 0.1084(5) 0.031(3) Uani 1 1 d . A .
C37 C 0.1903(8) 0.7742(8) 0.0535(5) 0.036(3) Uani 1 1 d . . .
C38 C 0.0966(8) 0.7790(7) 0.0361(6) 0.033(3) Uani 1 1 d . A .
H38A H 0.0460 0.7497 0.0578 0.040 Uiso 1 1 calc R . .
C39 C 0.0776(9) 0.8268(9) -0.0132(6) 0.047(3) Uani 1 1 d . . .
H39A H 0.0134 0.8285 -0.0275 0.056 Uiso 1 1 calc R A .
C40 C 0.1510(11) 0.8723(10) -0.0419(7) 0.060(4) Uani 1 1 d . A .
H40A H 0.1365 0.9072 -0.0743 0.072 Uiso 1 1 calc R . .
C41 C 0.2447(11) 0.8688(9) -0.0251(7) 0.057(4) Uani 1 1 d . . .
H41A H 0.2948 0.8996 -0.0461 0.069 Uiso 1 1 calc R A .
C42 C 0.2644(9) 0.8189(9) 0.0235(6) 0.052(4) Uani 1 1 d . A .
H42A H 0.3288 0.8154 0.0363 0.063 Uiso 1 1 calc R . .
O21 O 0.3663(5) 0.2969(5) 0.1478(4) 0.0355(19) Uani 1 1 d . . .
O22 O 0.2128(6) 0.2930(5) 0.1145(4) 0.042(2) Uani 1 1 d . . .
C43 C 0.2946(8) 0.2755(7) 0.1103(6) 0.033(3) Uani 1 1 d . A .
C44 C 0.3130(8) 0.2261(7) 0.0545(6) 0.037(3) Uani 1 1 d . . .
C45 C 0.2366(9) 0.1786(9) 0.0241(6) 0.051(4) Uani 1 1 d . A .
H45A H 0.1736 0.1830 0.0362 0.061 Uiso 1 1 calc R . .
C46 C 0.2487(11) 0.1264(10) -0.0224(7) 0.059(4) Uani 1 1 d . . .
H46A H 0.1951 0.0936 -0.0413 0.071 Uiso 1 1 calc R A .
C47 C 0.3391(12) 0.1213(9) -0.0417(7) 0.059(4) Uani 1 1 d . A .
H47A H 0.3488 0.0845 -0.0736 0.071 Uiso 1 1 calc R . .
C48 C 0.4145(10) 0.1696(9) -0.0145(7) 0.057(4) Uani 1 1 d . . .
H48A H 0.4764 0.1683 -0.0299 0.068 Uiso 1 1 calc R A .
C49 C 0.4035(9) 0.2210(7) 0.0352(6) 0.039(3) Uani 1 1 d . A .
H49A H 0.4576 0.2518 0.0554 0.046 Uiso 1 1 calc R . .
O23 O 0.6030(5) 0.8266(5) 0.2139(4) 0.040(2) Uani 1 1 d . A .
O24 O 0.4509(5) 0.7991(5) 0.1771(4) 0.040(2) Uani 1 1 d . . .
C50 C 0.5267(8) 0.8465(7) 0.1880(6) 0.034(3) Uani 1 1 d . A .
C51 C 0.5298(8) 0.9299(7) 0.1695(6) 0.033(3) Uani 1 1 d . . .
C52 C 0.4532(10) 0.9544(8) 0.1362(7) 0.052(4) Uani 1 1 d . A .
H52A H 0.3975 0.9175 0.1269 0.062 Uiso 1 1 calc R . .
C53 C 0.4556(13) 1.0312(9) 0.1162(8) 0.066(5) Uani 1 1 d . . .
H53A H 0.4037 1.0468 0.0919 0.079 Uiso 1 1 calc R A .
C54 C 0.5367(14) 1.0852(9) 0.1326(8) 0.069(5) Uani 1 1 d . A .
H54A H 0.5407 1.1380 0.1187 0.083 Uiso 1 1 calc R . .
C55 C 0.6120(14) 1.0622(8) 0.1695(8) 0.067(5) Uani 1 1 d . . .
H55A H 0.6652 1.0998 0.1827 0.081 Uiso 1 1 calc R A .
C56 C 0.6087(10) 0.9841(8) 0.1867(7) 0.047(3) Uani 1 1 d . A .
H56A H 0.6607 0.9678 0.2104 0.056 Uiso 1 1 calc R . .
O25 O -0.0785(6) 0.1776(4) 0.2175(4) 0.0367(19) Uani 1 1 d . A .
O26 O 0.0689(6) 0.2043(5) 0.1801(4) 0.043(2) Uani 1 1 d . . .
C57 C -0.0044(8) 0.1582(7) 0.1912(6) 0.037(3) Uani 1 1 d . A .
C58 C -0.0119(10) 0.0737(7) 0.1734(6) 0.046(4) Uani 1 1 d . . .
C59 C 0.0614(11) 0.0492(8) 0.1398(8) 0.057(4) Uani 1 1 d . A .
H59A H 0.1153 0.0861 0.1299 0.068 Uiso 1 1 calc R . .
C60 C 0.0561(12) -0.0302(9) 0.1202(9) 0.069(5) Uani 1 1 d . . .
H60A H 0.1055 -0.0478 0.0972 0.082 Uiso 1 1 calc R A .
C61 C -0.0242(14) -0.0814(9) 0.1360(8) 0.067(5) Uani 1 1 d . A .
H61A H -0.0299 -0.1349 0.1229 0.080 Uiso 1 1 calc R . .
C62 C -0.0927(13) -0.0585(7) 0.1685(7) 0.062(5) Uani 1 1 d . . .
H62A H -0.1453 -0.0962 0.1794 0.074 Uiso 1 1 calc R A .
C63 C -0.0902(10) 0.0203(6) 0.1875(6) 0.040(3) Uani 1 1 d . A .
H63A H -0.1414 0.0363 0.2097 0.049 Uiso 1 1 calc R . .
N11 N 0.0356(6) 0.5902(5) 0.2156(4) 0.0224(17) Uani 1 1 d . . .
N12 N -0.0070(6) 0.5866(6) 0.1643(5) 0.032(2) Uani 1 1 d . A .
N13 N -0.0511(8) 0.5825(8) 0.1174(6) 0.056(3) Uani 1 1 d . . .
N21 N 0.4913(6) 0.4170(6) 0.2139(5) 0.035(2) Uani 1 1 d U . .
N22 N 0.5274(6) 0.4169(5) 0.1635(5) 0.031(2) Uani 1 1 d U A .
N23 N 0.5662(8) 0.4186(8) 0.1162(6) 0.057(3) Uani 1 1 d U . .
N31 N 0.5440(6) 0.5119(6) 0.3854(5) 0.036(2) Uani 1 1 d U . .
N32 N 0.6060(7) 0.4734(7) 0.3966(4) 0.042(3) Uani 1 1 d U . .
N33 N 0.6625(8) 0.4340(7) 0.4091(6) 0.055(3) Uani 1 1 d U . .
N41 N 0.0076(6) 0.5006(6) 0.3872(4) 0.032(2) Uani 1 1 d . . .
N42 N -0.0566(6) 0.5385(6) 0.3934(5) 0.035(2) Uani 1 1 d . . .
N43 N -0.1148(8) 0.5784(8) 0.4000(7) 0.068(4) Uani 1 1 d . . .
O27A O 0.7260(10) 0.7826(8) 0.3027(7) 0.036(3) Uiso 0.58 1 d PD B 1
H27 H 0.7664 0.7526 0.3261 0.043 Uiso 0.58 1 calc PR B 1
C64A C 0.747(2) 0.8659(11) 0.3099(16) 0.052(5) Uiso 0.58 1 d PD B 1
H64A H 0.8068 0.8793 0.3356 0.078 Uiso 0.58 1 calc PR B 1
H64B H 0.6951 0.8858 0.3309 0.078 Uiso 0.58 1 calc PR B 1
H64C H 0.7551 0.8898 0.2680 0.078 Uiso 0.58 1 calc PR B 1
N51B N 0.7112(17) 0.7971(15) 0.3159(12) 0.036(3) Uiso 0.42 1 d PD B 2
N52B N 0.757(3) 0.8445(19) 0.3027(18) 0.052(5) Uiso 0.42 1 d P B 2
N53B N 0.779(2) 0.9211(17) 0.3045(14) 0.052(7) Uiso 0.42 1 d P B 2
N61A N -0.1801(16) 0.2206(13) 0.3188(10) 0.039(3) Uiso 0.58 1 d PD C 1
N62A N -0.2123(17) 0.1617(12) 0.3074(12) 0.044(4) Uiso 0.58 1 d P C 1
N63A N -0.2432(16) 0.0904(14) 0.3075(12) 0.064(6) Uiso 0.58 1 d P C 1
O28B O -0.1879(16) 0.2245(13) 0.3040(11) 0.039(3) Uiso 0.42 1 d PD C 2
H28 H -0.2286 0.2538 0.3260 0.047 Uiso 0.42 1 calc PR C 2
C65B C -0.204(3) 0.1407(15) 0.311(2) 0.044(4) Uiso 0.42 1 d PD C 2
H65A H -0.2575 0.1265 0.3393 0.067 Uiso 0.42 1 calc PR C 2
H65B H -0.1464 0.1232 0.3303 0.067 Uiso 0.42 1 calc PR C 2
H65C H -0.2194 0.1151 0.2699 0.067 Uiso 0.42 1 calc PR C 2
O71A O -0.300(3) 0.256(3) 0.415(2) 0.170(7) Uiso 0.58 1 d PD D 1
Cl1B Cl -0.278(2) 0.2824(17) 0.4178(15) 0.170(7) Uiso 0.42 1 d P E 2
O72 O 0.8419(19) 0.7557(19) 0.4018(13) 0.257(15) Uani 1 1 d . . .
Cl3A Cl -0.2452(16) 0.1886(14) 0.5227(12) 0.243(9) Uiso 0.58 1 d P F 1
O73B O -0.353(6) 0.121(5) 0.556(4) 0.243(9) Uiso 0.42 1 d P G 2
O74A O 0.918(2) 0.8637(16) 0.4597(14) 0.101(9) Uani 0.50 1 d P H 1
O74B O -0.101(3) 0.1083(16) 0.5231(19) 0.126(13) Uani 0.50 1 d P I 1
O75A O 0.794(3) 0.865(3) 0.568(2) 0.147(16) Uiso 0.50 1 d P J 1
O75B O 0.764(3) 0.839(2) 0.5396(19) 0.118(12) Uiso 0.50 1 d P K 2
O76B O -0.440(3) 0.147(2) 0.4344(18) 0.136(12) Uiso 0.50 1 d P L 2
O77A O 0.607(3) 0.989(2) 0.392(2) 0.144(13) Uiso 0.50 1 d P M 1
O78A O -0.122(6) 0.081(5) 0.477(4) 0.29(4) Uiso 0.50 1 d P I 1
O78B O -0.077(4) 0.029(3) 0.394(3) 0.23(2) Uiso 0.50 1 d P N 2
O79B O -0.280(6) -0.007(5) 0.717(4) 0.37(4) Uiso 0.50 1 d P O 2
O80B O -0.461(4) 0.020(4) 0.652(3) 0.26(3) Uiso 0.50 1 d P P 2
O81A O -0.409(5) 0.086(5) 0.528(3) 0.30(4) Uiso 0.50 1 d PD Q 1
C81A C -0.364(5) 0.057(4) 0.584(3) 0.14(2) Uiso 0.50 1 d PD Q 1
O82A O 0.626(3) 0.936(3) 0.496(2) 0.182(18) Uiso 0.50 1 d PD R 1
C82A C 0.593(3) 0.876(3) 0.541(2) 0.110(15) Uiso 0.50 1 d PD R 1
O83A O 0.132(3) 0.003(3) 0.365(2) 0.169(17) Uiso 0.50 1 d PD S 1
C83A C 0.034(4) -0.005(5) 0.340(4) 0.20(3) Uiso 0.50 1 d PD S 1
O83B O 0.115(5) 0.061(4) 0.377(3) 0.24(3) Uiso 0.50 1 d P T 2

loop_
_atom_site_aniso_label
_atom_site_aniso_U_11
_atom_site_aniso_U_22
_atom_site_aniso_U_33
_atom_site_aniso_U_23
_atom_site_aniso_U_13
_atom_site_aniso_U_12
Er1 0.01528(16) 0.0280(2) 0.01220(16) 0.00170(19) -0.00089(17) 0.00219(14)
Er2 0.0151(2) 0.0393(3) 0.0238(2) 0.0141(2) -0.00084(17) 0.00358(19)
Er3 0.0161(2) 0.0383(3) 0.0258(2) -0.0108(2) -0.00029(18) 0.00349(19)
Fe1 0.0171(5) 0.0462(8) 0.0108(5) 0.0015(7) 0.0000(6) 0.0069(5)
Fe2 0.0156(6) 0.0325(8) 0.0201(7) 0.0066(6) -0.0004(5) 0.0043(6)
Fe3 0.0168(7) 0.0360(9) 0.0223(8) -0.0040(6) 0.0007(6) 0.0041(6)
Fe4 0.0173(7) 0.0314(8) 0.0207(7) 0.0064(6) -0.0032(5) 0.0016(6)
Fe5 0.0183(7) 0.0278(8) 0.0193(7) -0.0002(6) 0.0031(5) 0.0015(6)
Fe6 0.0205(7) 0.0290(8) 0.0350(9) 0.0112(7) -0.0016(6) 0.0014(6)
Fe7 0.0213(7) 0.0266(8) 0.0341(9) -0.0054(7) 0.0018(6) 0.0006(6)
O1 0.007(3) 0.034(4) 0.019(3) -0.004(3) -0.002(2) -0.003(3)
O2 0.021(3) 0.040(4) 0.011(3) 0.000(3) 0.000(3) 0.008(3)
O3 0.021(3) 0.036(4) 0.025(4) -0.005(3) -0.004(3) 0.005(3)
O4 0.026(3) 0.017(3) 0.017(3) 0.003(3) 0.010(3) 0.007(3)
N1 0.020(4) 0.083(7) 0.012(3) -0.001(5) 0.001(4) -0.009(4)
O5 0.025(4) 0.057(5) 0.014(4) -0.011(3) -0.004(3) 0.006(4)
O6 0.015(3) 0.078(6) 0.014(4) 0.005(4) 0.005(3) 0.007(4)
N2 0.030(5) 0.030(5) 0.043(6) -0.002(4) -0.008(4) 0.010(4)
C6 0.040(7) 0.034(6) 0.038(7) -0.007(5) 0.009(5) 0.006(5)
C7 0.028(5) 0.023(5) 0.021(5) 0.001(4) 0.004(4) 0.000(4)
O7 0.022(3) 0.025(4) 0.017(3) 0.004(3) 0.002(3) 0.004(3)
C8 0.035(6) 0.022(6) 0.060(9) -0.003(6) 0.004(6) 0.000(5)
C9 0.028(6) 0.023(5) 0.057(8) 0.019(5) 0.019(5) -0.005(4)
O8 0.021(4) 0.027(4) 0.043(5) 0.012(3) -0.001(3) 0.004(3)
C10 0.020(5) 0.055(8) 0.049(8) 0.012(6) -0.003(5) 0.011(5)
N3 0.025(5) 0.045(6) 0.046(6) -0.008(5) 0.003(4) 0.011(4)
C11 0.028(6) 0.053(8) 0.037(7) 0.008(6) -0.001(5) 0.010(5)
C12 0.028(5) 0.033(6) 0.026(6) 0.000(4) -0.001(4) 0.012(5)
O9 0.028(4) 0.050(5) 0.010(3) 0.000(3) -0.003(3) 0.015(3)
C13 0.037(7) 0.044(8) 0.062(9) -0.002(7) 0.010(6) 0.007(6)
C14 0.043(7) 0.032(6) 0.059(9) -0.011(6) 0.012(6) 0.018(6)
O10 0.026(4) 0.023(4) 0.043(5) -0.011(3) 0.011(3) 0.002(3)
C15 0.037(7) 0.030(6) 0.073(10) -0.010(6) 0.000(6) 0.007(5)
N4 0.033(5) 0.049(6) 0.025(5) 0.001(4) -0.002(4) -0.008(4)
C16 0.038(6) 0.048(7) 0.031(6) -0.002(5) -0.004(5) 0.003(6)
C17 0.024(5) 0.050(7) 0.033(6) -0.011(5) -0.003(5) 0.000(5)
O11 0.023(4) 0.034(4) 0.023(4) 0.011(3) -0.001(3) 0.001(3)
C18 0.052(7) 0.044(7) 0.022(6) -0.005(5) 0.002(5) -0.004(6)
C19 0.028(5) 0.042(6) 0.023(5) -0.001(5) -0.001(4) 0.001(5)
O12 0.026(4) 0.032(4) 0.016(3) -0.006(3) -0.002(3) 0.002(3)
C20 0.057(8) 0.050(8) 0.031(7) 0.011(6) -0.027(6) -0.008(6)
N5 0.018(4) 0.049(6) 0.027(5) 0.006(4) 0.008(4) -0.005(4)
C21 0.027(6) 0.051(7) 0.029(6) 0.014(5) 0.002(5) -0.004(5)
C22 0.042(7) 0.026(6) 0.037(7) 0.003(5) 0.003(5) 0.009(5)
O13 0.021(3) 0.023(4) 0.034(4) 0.007(3) 0.004(3) 0.002(3)
C23 0.037(6) 0.036(6) 0.025(6) 0.004(5) 0.004(5) 0.005(5)
C24 0.036(6) 0.039(6) 0.012(5) 0.005(4) -0.004(4) 0.003(5)
O14 0.018(3) 0.028(4) 0.015(3) 0.002(3) -0.001(3) -0.003(3)
C25 0.038(6) 0.040(7) 0.033(6) 0.007(5) 0.016(5) 0.007(5)
N6 0.015(4) 0.043(6) 0.065(8) 0.011(5) 0.000(4) 0.007(4)
C26 0.024(6) 0.050(8) 0.100(13) 0.046(8) 0.013(7) 0.018(6)
C27 0.028(7) 0.060(10) 0.17(2) 0.049(12) 0.039(10) 0.012(7)
O15 0.013(3) 0.053(5) 0.038(5) 0.023(4) -0.006(3) -0.004(3)
C28 0.020(7) 0.109(15) 0.15(2) -0.078(14) -0.008(9) 0.011(8)
C29 0.019(6) 0.119(15) 0.065(11) -0.041(10) 0.009(6) -0.007(7)
O16 0.025(4) 0.022(4) 0.034(4) 0.009(3) 0.001(3) 0.000(3)
C30 0.024(6) 0.042(7) 0.059(9) 0.023(6) 0.009(5) -0.009(5)
N7 0.018(4) 0.031(5) 0.047(6) 0.001(4) 0.007(4) -0.002(4)
C31 0.019(6) 0.059(9) 0.089(12) -0.029(8) -0.002(6) 0.002(6)
C32 0.027(6) 0.056(9) 0.104(13) -0.045(9) -0.013(7) 0.017(6)
O17 0.023(4) 0.038(4) 0.029(4) -0.014(3) 0.001(3) 0.006(3)
C33 0.028(7) 0.076(11) 0.103(14) 0.044(10) 0.017(8) 0.014(7)
C34 0.025(6) 0.103(13) 0.056(9) 0.047(9) 0.013(6) 0.017(7)
O18 0.023(4) 0.039(4) 0.027(4) 0.002(3) 0.000(3) 0.001(3)
C35 0.024(6) 0.055(8) 0.047(8) -0.024(6) 0.006(5) 0.004(5)
O19 0.023(4) 0.052(5) 0.030(4) 0.022(4) 0.000(3) 0.005(4)
O20 0.018(4) 0.078(7) 0.036(5) 0.024(5) -0.002(3) 0.007(4)
C36 0.021(5) 0.050(7) 0.021(5) 0.016(5) -0.004(4) 0.006(5)
C37 0.033(6) 0.053(8) 0.023(6) 0.016(5) -0.006(5) 0.014(6)
C38 0.024(5) 0.045(7) 0.033(6) 0.014(5) -0.006(5) 0.013(5)
C39 0.036(7) 0.071(10) 0.034(7) 0.011(7) -0.016(6) 0.017(7)
C40 0.073(10) 0.088(12) 0.027(7) 0.021(7) -0.005(7) 0.041(9)
C41 0.056(9) 0.072(10) 0.040(8) 0.034(8) -0.004(7) -0.005(8)
C42 0.037(7) 0.085(11) 0.031(7) 0.029(7) -0.005(5) -0.007(7)
O21 0.015(3) 0.053(5) 0.038(5) -0.019(4) 0.004(3) 0.004(3)
O22 0.027(4) 0.063(6) 0.039(5) -0.027(4) -0.002(4) 0.017(4)
C43 0.027(6) 0.036(6) 0.034(6) -0.007(5) 0.007(5) -0.003(5)
C44 0.035(6) 0.041(7) 0.032(6) -0.004(5) 0.001(5) 0.001(5)
C45 0.041(7) 0.080(10) 0.033(7) -0.027(7) 0.006(6) 0.013(7)
C46 0.057(9) 0.078(11) 0.042(9) -0.013(8) 0.005(7) 0.007(8)
C47 0.083(12) 0.061(9) 0.036(8) -0.025(7) 0.001(8) 0.020(8)
C48 0.051(8) 0.080(11) 0.043(8) -0.024(8) 0.013(7) 0.022(8)
C49 0.048(7) 0.041(7) 0.029(6) -0.003(5) 0.002(5) 0.016(6)
O23 0.026(4) 0.040(5) 0.052(6) 0.011(4) -0.004(4) 0.004(4)
O24 0.022(4) 0.045(5) 0.055(6) 0.020(4) 0.004(4) 0.007(4)
C50 0.031(6) 0.038(6) 0.037(7) 0.011(5) 0.008(5) 0.015(5)
C51 0.036(6) 0.031(6) 0.031(6) 0.010(5) 0.006(5) 0.005(5)
C52 0.051(8) 0.046(8) 0.064(10) 0.022(7) 0.021(7) 0.018(7)
C53 0.089(12) 0.046(9) 0.074(12) 0.031(8) 0.028(10) 0.038(9)
C54 0.122(16) 0.034(8) 0.059(10) 0.013(7) 0.020(10) 0.032(9)
C55 0.119(15) 0.032(8) 0.055(10) 0.010(7) 0.005(10) 0.023(9)
C56 0.062(9) 0.039(7) 0.040(8) 0.005(6) 0.006(7) 0.007(6)
O25 0.039(5) 0.025(4) 0.044(5) -0.009(4) 0.001(4) 0.001(3)
O26 0.033(5) 0.041(5) 0.055(6) -0.028(4) -0.004(4) 0.006(4)
C57 0.030(6) 0.031(6) 0.050(8) -0.009(6) -0.017(5) 0.009(5)
C58 0.066(9) 0.033(7) 0.040(7) -0.008(6) -0.034(7) 0.025(6)
C59 0.066(10) 0.043(8) 0.064(10) -0.023(7) -0.013(8) 0.022(7)
C60 0.076(11) 0.058(10) 0.076(12) -0.031(9) -0.034(9) 0.036(9)
C61 0.111(15) 0.032(8) 0.060(10) -0.009(7) -0.021(10) 0.025(9)
C62 0.115(14) 0.020(6) 0.048(9) 0.001(6) -0.002(9) 0.003(8)
C63 0.067(8) 0.010(5) 0.044(7) -0.001(5) -0.021(6) 0.010(5)
N11 0.020(4) 0.026(4) 0.020(4) 0.003(3) -0.001(3) 0.002(3)
N12 0.019(4) 0.046(6) 0.029(5) 0.007(4) -0.005(4) -0.002(4)
N13 0.035(6) 0.092(10) 0.038(7) 0.010(6) -0.015(5) 0.001(6)
N21 0.013(4) 0.053(6) 0.039(5) -0.007(5) 0.012(4) 0.000(4)
N22 0.023(4) 0.030(5) 0.039(5) 0.005(4) 0.004(4) 0.002(4)
N23 0.050(7) 0.071(8) 0.049(7) 0.010(6) 0.029(6) -0.001(6)
N31 0.028(5) 0.042(6) 0.039(6) 0.019(5) 0.006(4) 0.003(4)
N32 0.039(6) 0.078(8) 0.011(4) 0.010(5) 0.003(4) 0.017(5)
N33 0.054(7) 0.071(8) 0.048(7) 0.022(6) 0.013(6) 0.035(6)
N41 0.030(5) 0.040(5) 0.026(5) -0.009(4) -0.001(4) 0.013(4)
N42 0.027(5) 0.044(6) 0.034(5) -0.007(4) -0.005(4) 0.011(4)
N43 0.043(6) 0.087(9) 0.079(10) -0.053(8) -0.026(6) 0.034(7)
O72 0.22(3) 0.33(4) 0.20(3) 0.13(3) -0.04(2) -0.04(2)
O74A 0.12(2) 0.093(19) 0.09(2) 0.035(16) -0.029(17) 0.027(17)
O74B 0.20(4) 0.050(15) 0.13(3) 0.023(18) 0.03(3) 0.008(19)

loop_
_atom_type_symbol
_atom_type_description
_atom_type_scat_dispersion_real
_atom_type_scat_dispersion_imag
_atom_type_scat_source
C C 0.0033 0.0016 'International Tables Vol C Tables 4.2.6.8 and 6.1.1.4'
H H 0.0000 0.0000 'International Tables Vol C Tables 4.2.6.8 and 6.1.1.4'
N N 0.0061 0.0033 'International Tables Vol C Tables 4.2.6.8 and 6.1.1.4'
O O 0.0106 0.0060 'International Tables Vol C Tables 4.2.6.8 and 6.1.1.4'
Fe Fe 0.3463 0.8444 'International Tables Vol C Tables 4.2.6.8 and 6.1.1.4'
Er Er -0.2586 4.9576 'International Tables Vol C Tables 4.2.6.8 and 6.1.1.4'
Cl Cl 0.1484 0.1585 'International Tables Vol C Tables 4.2.6.8 and 6.1.1.4'

loop_
_geom_angle_atom_site_label_1
_geom_angle_atom_site_label_2
_geom_angle_atom_site_label_3
_geom_angle
O14 Er1 O7 85.7(2)
O14 Er1 O12 92.9(2)
O7 Er1 O12 81.0(2)
O14 Er1 O9 82.0(2)
O7 Er1 O9 161.2(2)
O12 Er1 O9 85.5(3)
O14 Er1 O2 112.3(2)
O7 Er1 O2 129.7(2)
O12 Er1 O2 139.7(2)
O9 Er1 O2 68.6(2)
O14 Er1 O4 65.0(2)
O7 Er1 O4 77.0(2)
O12 Er1 O4 149.7(2)
O9 Er1 O4 110.0(2)
O2 Er1 O4 70.4(2)
O14 Er1 O1 139.4(2)
O7 Er1 O1 68.1(2)
O12 Er1 O1 111.8(2)
O9 Er1 O1 129.6(2)
O2 Er1 O1 68.71(19)
O4 Er1 O1 78.9(2)
O14 Er1 O3 150.8(2)
O7 Er1 O3 108.8(2)
O12 Er1 O3 65.7(2)
O9 Er1 O3 76.9(3)
O2 Er1 O3 78.4(2)
O4 Er1 O3 141.77(19)
O1 Er1 O3 69.4(2)
O8 Er2 O16 143.3(3)
O8 Er2 O20 77.0(3)
O16 Er2 O20 117.0(3)
O8 Er2 O6 135.0(3)
O16 Er2 O6 81.7(3)
O20 Er2 O6 78.2(3)
O8 Er2 O24 77.5(3)
O16 Er2 O24 75.2(3)
O20 Er2 O24 73.3(3)
O6 Er2 O24 129.1(3)
O8 Er2 O3 105.1(3)
O16 Er2 O3 82.3(2)
O20 Er2 O3 145.6(3)
O6 Er2 O3 77.0(3)
O24 Er2 O3 141.0(3)
O8 Er2 O1 69.4(2)
O16 Er2 O1 144.2(2)
O20 Er2 O1 77.1(3)
O6 Er2 O1 68.8(2)
O24 Er2 O1 139.6(2)
O3 Er2 O1 72.0(2)
O8 Er2 O11 80.1(3)
O16 Er2 O11 70.0(3)
O20 Er2 O11 144.9(3)
O6 Er2 O11 135.8(2)
O24 Er2 O11 76.1(3)
O3 Er2 O11 66.4(2)
O1 Er2 O11 118.6(2)
O10 Er3 O18 144.0(3)
O10 Er3 O22 76.5(3)
O18 Er3 O22 116.1(3)
O10 Er3 O5 135.2(3)
O18 Er3 O5 80.7(3)
O22 Er3 O5 78.8(3)
O10 Er3 O26 78.0(3)
O18 Er3 O26 74.7(3)
O22 Er3 O26 72.8(3)
O5 Er3 O26 128.4(3)
O10 Er3 O4 104.6(2)
O18 Er3 O4 83.1(3)
O22 Er3 O4 146.4(3)
O5 Er3 O4 77.5(2)
O26 Er3 O4 140.7(3)
O10 Er3 O2 70.1(2)
O18 Er3 O2 143.1(2)
O22 Er3 O2 78.5(3)
O5 Er3 O2 68.7(2)
O26 Er3 O2 141.1(2)
O4 Er3 O2 70.8(2)
O10 Er3 O13 80.4(2)
O18 Er3 O13 70.5(2)
O22 Er3 O13 144.3(3)
O5 Er3 O13 135.6(2)
O26 Er3 O13 75.9(3)
O4 Er3 O13 66.3(2)
O2 Er3 O13 118.5(2)
O2 Fe1 O1 92.9(3)
O2 Fe1 O6 108.9(3)
O1 Fe1 O6 87.4(3)
O2 Fe1 O5 88.0(3)
O1 Fe1 O5 109.3(3)
O6 Fe1 O5 155.9(2)
O2 Fe1 N1 133.7(4)
O1 Fe1 N1 133.4(4)
O6 Fe1 N1 77.9(3)
O5 Fe1 N1 78.0(3)
O1 Fe2 O7 86.4(3)
O1 Fe2 O8 85.8(3)
O7 Fe2 O8 93.7(3)
O1 Fe2 O19 96.3(3)
O7 Fe2 O19 177.1(3)
O8 Fe2 O19 87.4(3)
O1 Fe2 N11 101.2(3)
O7 Fe2 N11 92.3(3)
O8 Fe2 N11 171.1(3)
O19 Fe2 N11 86.3(3)
O1 Fe2 N2 160.2(3)
O7 Fe2 N2 82.3(3)
O8 Fe2 N2 78.9(3)
O19 Fe2 N2 95.4(4)
N11 Fe2 N2 95.4(3)
O2 Fe3 O9 85.9(3)
O2 Fe3 O10 85.8(3)
O9 Fe3 O10 94.2(3)
O2 Fe3 O21 97.9(3)
O9 Fe3 O21 176.0(3)
O10 Fe3 O21 87.4(3)
O2 Fe3 N21 100.6(4)
O9 Fe3 N21 91.2(4)
O10 Fe3 N21 171.9(3)
O21 Fe3 N21 86.8(3)
O2 Fe3 N3 160.2(3)
O9 Fe3 N3 81.6(3)
O10 Fe3 N3 79.9(3)
O21 Fe3 N3 95.1(4)
N21 Fe3 N3 94.9(4)
N31 Fe4 O3 112.1(4)
N31 Fe4 O12 92.1(3)
O3 Fe4 O12 80.8(3)
N31 Fe4 O15 91.0(3)
O3 Fe4 O15 100.4(3)
O12 Fe4 O15 176.0(3)
N31 Fe4 O11 162.7(3)
O3 Fe4 O11 79.8(3)
O12 Fe4 O11 102.5(3)
O15 Fe4 O11 74.1(3)
N31 Fe4 N4 94.6(4)
O3 Fe4 N4 147.6(3)
O12 Fe4 N4 80.2(3)
O15 Fe4 N4 96.9(4)
O11 Fe4 N4 78.9(3)
N41 Fe5 O4 109.7(3)
N41 Fe5 O14 91.4(3)
O4 Fe5 O14 79.4(3)
N41 Fe5 O17 90.9(3)
O4 Fe5 O17 101.5(3)
O14 Fe5 O17 177.1(3)
N41 Fe5 O13 163.1(3)
O4 Fe5 O13 80.9(3)
O14 Fe5 O13 103.8(3)
O17 Fe5 O13 73.8(3)
N41 Fe5 N5 95.4(4)
O4 Fe5 N5 148.1(3)
O14 Fe5 N5 80.6(3)
O17 Fe5 N5 97.4(3)
O13 Fe5 N5 80.0(3)
O27A Fe6 O16 160.7(5)
O27A Fe6 O15 89.9(5)
O16 Fe6 O15 99.0(3)
O27A Fe6 O23 85.7(5)
O16 Fe6 O23 89.2(3)
O15 Fe6 O23 166.3(4)
O27A Fe6 O11 113.4(5)
O16 Fe6 O11 85.4(3)
O15 Fe6 O11 76.9(3)
O23 Fe6 O11 92.8(3)
O27A Fe6 N51B 11.8(9)
O16 Fe6 N51B 167.8(8)
O15 Fe6 N51B 91.9(8)
O23 Fe6 N51B 81.3(8)
O11 Fe6 N51B 102.5(8)
O27A Fe6 N6 84.2(5)
O16 Fe6 N6 80.6(4)
O15 Fe6 N6 79.8(4)
O23 Fe6 N6 112.7(4)
O11 Fe6 N6 150.5(3)
N51B Fe6 N6 96.1(8)
O28B Fe7 O17 90.8(8)
O28B Fe7 O18 158.1(8)
O17 Fe7 O18 100.6(3)
O28B Fe7 O25 83.2(8)
O17 Fe7 O25 165.2(3)
O18 Fe7 O25 89.6(3)
O28B Fe7 O13 114.9(8)
O17 Fe7 O13 76.4(3)
O18 Fe7 O13 86.2(3)
O25 Fe7 O13 93.8(3)
O28B Fe7 N61A 8.4(13)
O17 Fe7 N61A 87.7(7)
O18 Fe7 N61A 166.3(7)
O25 Fe7 N61A 84.5(7)
O13 Fe7 N61A 106.5(7)
O28B Fe7 N7 84.5(8)
O17 Fe7 N7 80.2(3)
O18 Fe7 N7 79.1(3)
O25 Fe7 N7 112.5(3)
O13 Fe7 N7 149.6(3)
N61A Fe7 N7 91.6(7)
Fe2 O1 Fe1 144.9(4)
Fe2 O1 Er2 100.6(3)
Fe1 O1 Er2 102.0(3)
Fe2 O1 Er1 101.1(3)
Fe1 O1 Er1 98.3(3)
Er2 O1 Er1 105.7(2)
Fe1 O2 Fe3 143.7(4)
Fe1 O2 Er3 102.1(3)
Fe3 O2 Er3 99.2(3)
Fe1 O2 Er1 100.1(3)
Fe3 O2 Er1 101.7(3)
Er3 O2 Er1 106.2(2)
Fe4 O3 Er2 112.0(3)
Fe4 O3 Er1 102.6(3)
Er2 O3 Er1 106.0(3)
Fe4 O3 H3 111.9
Er2 O3 H3 111.9
Er1 O3 H3 111.9
Fe5 O4 Er3 110.3(3)
Fe5 O4 Er1 104.2(3)
Er3 O4 Er1 105.4(2)
Fe5 O4 H4 112.2
Er3 O4 H4 112.2
Er1 O4 H4 112.2
C5A N1 C3A 118.3(14)
C5B N1 C1B 119(2)
C5A N1 C1A 111.1(13)
C3A N1 C1A 102.6(12)
C5B N1 C3B 110(2)
C1B N1 C3B 100.4(13)
C5A N1 Fe1 116.3(11)
C5B N1 Fe1 119.9(19)
C3A N1 Fe1 102.1(10)
C1B N1 Fe1 100.4(10)
C1A N1 Fe1 104.7(9)
C3B N1 Fe1 104.6(11)
C2A C1A N1 106.5(13)
C2A C1A H1AA 110.4
N1 C1A H1AA 110.4
C2A C1A H1AB 110.4
N1 C1A H1AB 110.4
H1AA C1A H1AB 108.6
O5 C2A C1A 107.5(13)
O5 C2A H2AA 110.2
C1A C2A H2AA 110.2
O5 C2A H2AB 110.2
C1A C2A H2AB 110.2
H2AA C2A H2AB 108.5
C2B C1B N1 103.6(14)
C2B C1B H1BA 111.0
N1 C1B H1BA 111.0
C2B C1B H1BB 111.0
N1 C1B H1BB 111.0
H1BA C1B H1BB 109.0
O5 C2B C1B 111.8(15)
O5 C2B H2BA 109.3
C1B C2B H2BA 109.3
O5 C2B H2BB 109.3
C1B C2B H2BB 109.3
H2BA C2B H2BB 107.9
C2B O5 Fe1 115.6(9)
C2A O5 Fe1 121.3(8)
C2B O5 Er3 137.5(9)
C2A O5 Er3 113.7(9)
Fe1 O5 Er3 101.2(3)
C4A C3A N1 103.8(14)
C4A C3A H3AA 111.0
N1 C3A H3AA 111.0
C4A C3A H3AB 111.0
N1 C3A H3AB 111.0
H3AA C3A H3AB 109.0
O6 C4A C3A 113.1(15)
O6 C4A H4A1 108.9
C3A C4A H4A1 108.9
O6 C4A H4A2 108.9
C3A C4A H4A2 108.9
H4A1 C4A H4A2 107.8
C4B C3B N1 106.6(15)
C4B C3B H3BA 110.4
N1 C3B H3BA 110.4
C4B C3B H3BB 110.4
N1 C3B H3BB 110.4
H3BA C3B H3BB 108.6
O6 C4B C3B 107.5(15)
O6 C4B H4B1 110.2
C3B C4B H4B1 110.2
O6 C4B H4B2 110.2
C3B C4B H4B2 110.2
H4B1 C4B H4B2 108.5
C4A O6 Fe1 116.0(9)
C4B O6 Fe1 121.8(9)
C4A O6 Er2 136.7(10)
C4B O6 Er2 112.0(10)
Fe1 O6 Er2 101.9(3)
N1 C5A H5AA 109.5
N1 C5A H5AB 109.5
H5AA C5A H5AB 109.5
N1 C5A H5AC 109.5
H5AA C5A H5AC 109.5
H5AB C5A H5AC 109.5
N1 C5B H5BA 109.5
N1 C5B H5BB 109.5
H5BA C5B H5BB 109.5
N1 C5B H5BC 109.5
H5BA C5B H5BC 109.5
H5BB C5B H5BC 109.5
C10 N2 C8 112.1(10)
C10 N2 C6 109.7(9)
C8 N2 C6 110.7(10)
C10 N2 Fe2 113.3(8)
C8 N2 Fe2 108.2(7)
C6 N2 Fe2 102.4(6)
N2 C6 C7 108.9(9)
N2 C6 H6A 109.9
C7 C6 H6A 109.9
N2 C6 H6B 109.9
C7 C6 H6B 109.9
H6A C6 H6B 108.3
O7 C7 C6 110.4(8)
O7 C7 H7A 109.6
C6 C7 H7A 109.6
O7 C7 H7B 109.6
C6 C7 H7B 109.6
H7A C7 H7B 108.1
C7 O7 Fe2 115.1(6)
C7 O7 Er1 136.7(6)
Fe2 O7 Er1 104.2(3)
N2 C8 C9 111.8(10)
N2 C8 H8A 109.3
C9 C8 H8A 109.3
N2 C8 H8B 109.3
C9 C8 H8B 109.3
H8A C8 H8B 107.9
O8 C9 C8 105.1(8)
O8 C9 H9A 110.7
C8 C9 H9A 110.7
O8 C9 H9B 110.7
C8 C9 H9B 110.7
H9A C9 H9B 108.8
C9 O8 Fe2 115.1(6)
C9 O8 Er2 133.6(6)
Fe2 O8 Er2 102.1(3)
N2 C10 H10A 109.5
N2 C10 H10B 109.5
H10A C10 H10B 109.5
N2 C10 H10C 109.5
H10A C10 H10C 109.5
H10B C10 H10C 109.5
C11 N3 C15 110.8(9)
C11 N3 C13 110.5(10)
C15 N3 C13 109.1(10)
C11 N3 Fe3 104.0(7)
C15 N3 Fe3 114.6(9)
C13 N3 Fe3 107.6(7)
N3 C11 C12 108.7(9)
N3 C11 H11A 109.9
C12 C11 H11A 109.9
N3 C11 H11B 109.9
C12 C11 H11B 109.9
H11A C11 H11B 108.3
O9 C12 C11 109.1(9)
O9 C12 H12A 109.9
C11 C12 H12A 109.9
O9 C12 H12B 109.9
C11 C12 H12B 109.9
H12A C12 H12B 108.3
C12 O9 Fe3 116.2(6)
C12 O9 Er1 135.0(6)
Fe3 O9 Er1 103.8(3)
C14 C13 N3 108.1(12)
C14 C13 H13A 110.1
N3 C13 H13A 110.1
C14 C13 H13B 110.1
N3 C13 H13B 110.1
H13A C13 H13B 108.4
O10 C14 C13 109.8(11)
O10 C14 H14A 109.7
C13 C14 H14A 109.7
O10 C14 H14B 109.7
C13 C14 H14B 109.7
H14A C14 H14B 108.2
C14 O10 Fe3 111.5(7)
C14 O10 Er3 136.1(7)
Fe3 O10 Er3 102.5(3)
N3 C15 H15A 109.5
N3 C15 H15B 109.5
H15A C15 H15B 109.5
N3 C15 H15C 109.5
H15A C15 H15C 109.5
H15B C15 H15C 109.5
C16 N4 C20 110.6(10)
C16 N4 C18 109.8(10)
C20 N4 C18 108.8(10)
C16 N4 Fe4 108.1(7)
C20 N4 Fe4 112.7(8)
C18 N4 Fe4 106.6(7)
N4 C16 C17 110.6(10)
N4 C16 H16A 109.5
C17 C16 H16A 109.5
N4 C16 H16B 109.5
C17 C16 H16B 109.5
H16A C16 H16B 108.1
O11 C17 C16 110.1(10)
O11 C17 H17A 109.6
C16 C17 H17A 109.6
O11 C17 H17B 109.6
C16 C17 H17B 109.6
H17A C17 H17B 108.1
C17 O11 Fe6 118.6(6)
C17 O11 Fe4 110.1(7)
Fe6 O11 Fe4 100.3(3)
C17 O11 Er2 126.0(6)
Fe6 O11 Er2 96.2(3)
Fe4 O11 Er2 101.7(3)
C19 C18 N4 109.6(10)
C19 C18 H18A 109.8
N4 C18 H18A 109.8
C19 C18 H18B 109.8
N4 C18 H18B 109.8
H18A C18 H18B 108.2
O12 C19 C18 109.9(9)
O12 C19 H19A 109.7
C18 C19 H19A 109.7
O12 C19 H19B 109.7
C18 C19 H19B 109.7
H19A C19 H19B 108.2
C19 O12 Fe4 111.3(6)
C19 O12 Er1 137.4(6)
Fe4 O12 Er1 108.7(3)
N4 C20 H20A 109.5
N4 C20 H20B 109.5
H20A C20 H20B 109.5
N4 C20 H20C 109.5
H20A C20 H20C 109.5
H20B C20 H20C 109.5
C21 N5 C23 109.8(9)
C21 N5 C25 108.7(8)
C23 N5 C25 111.8(9)
C21 N5 Fe5 108.1(7)
C23 N5 Fe5 106.6(6)
C25 N5 Fe5 111.6(7)
N5 C21 C22 109.4(9)
N5 C21 H21A 109.8
C22 C21 H21A 109.8
N5 C21 H21B 109.8
C22 C21 H21B 109.8
H21A C21 H21B 108.2
O13 C22 C21 109.8(9)
O13 C22 H22A 109.7
C21 C22 H22A 109.7
O13 C22 H22B 109.7
C21 C22 H22B 109.7
H22A C22 H22B 108.2
C22 O13 Fe7 116.5(6)
C22 O13 Fe5 111.3(6)
Fe7 O13 Fe5 100.9(3)
C22 O13 Er3 125.6(6)
Fe7 O13 Er3 96.5(3)
Fe5 O13 Er3 102.5(3)
N5 C23 C24 109.9(9)
N5 C23 H23A 109.7
C24 C23 H23A 109.7
N5 C23 H23B 109.7
C24 C23 H23B 109.7
H23A C23 H23B 108.2
O14 C24 C23 107.1(9)
O14 C24 H24A 110.3
C23 C24 H24A 110.3
O14 C24 H24B 110.3
C23 C24 H24B 110.3
H24A C24 H24B 108.6
C24 O14 Fe5 112.0(6)
C24 O14 Er1 136.1(6)
Fe5 O14 Er1 110.0(3)
N5 C25 H25A 109.5
N5 C25 H25B 109.5
H25A C25 H25B 109.5
N5 C25 H25C 109.5
H25A C25 H25C 109.5
H25B C25 H25C 109.5
C30 N6 C28 111.3(13)
C30 N6 C26 111.8(9)
C28 N6 C26 112.5(13)
C30 N6 Fe6 112.6(8)
C28 N6 Fe6 104.9(7)
C26 N6 Fe6 103.4(8)
N6 C26 C27 110.5(11)
N6 C26 H26A 109.5
C27 C26 H26A 109.5
N6 C26 H26B 109.5
C27 C26 H26B 109.5
H26A C26 H26B 108.1
O15 C27 C26 106.5(11)
O15 C27 H27A 110.4
C26 C27 H27A 110.4
O15 C27 H27B 110.4
C26 C27 H27B 110.4
H27A C27 H27B 108.6
C27 O15 Fe6 120.1(8)
C27 O15 Fe4 128.2(7)
Fe6 O15 Fe4 107.6(3)
N6 C28 C29 108.9(13)
N6 C28 H28A 109.9
C29 C28 H28A 109.9
N6 C28 H28B 109.9
C29 C28 H28B 109.9
H28A C28 H28B 108.3
O16 C29 C28 107.8(14)
O16 C29 H29A 110.2
C28 C29 H29A 110.2
O16 C29 H29B 110.2
C28 C29 H29B 110.2
H29A C29 H29B 108.5
C29 O16 Fe6 114.0(7)
C29 O16 Er2 139.4(7)
Fe6 O16 Er2 106.4(3)
N6 C30 H30A 109.5
N6 C30 H30B 109.5
H30A C30 H30B 109.5
N6 C30 H30C 109.5
H30A C30 H30C 109.5
H30B C30 H30C 109.5
C33 N7 C31 112.7(12)
C33 N7 C35 110.0(12)
C31 N7 C35 110.6(9)
C33 N7 Fe7 106.9(7)
C31 N7 Fe7 103.7(8)
C35 N7 Fe7 112.8(7)
N7 C31 C32 110.9(10)
N7 C31 H31A 109.5
C32 C31 H31A 109.5
N7 C31 H31B 109.5
C32 C31 H31B 109.5
H31A C31 H31B 108.1
O17 C32 C31 110.1(10)
O17 C32 H32A 109.6
C31 C32 H32A 109.6
O17 C32 H32B 109.6
C31 C32 H32B 109.6
H32A C32 H32B 108.2
C32 O17 Fe7 117.8(7)
C32 O17 Fe5 130.5(7)
Fe7 O17 Fe5 107.6(3)
N7 C33 C34 109.7(11)
N7 C33 H33A 109.7
C34 C33 H33A 109.7
N7 C33 H33B 109.7
C34 C33 H33B 109.7
H33A C33 H33B 108.2
O18 C34 C33 107.6(12)
O18 C34 H34A 110.2
C33 C34 H34A 110.2
O18 C34 H34B 110.2
C33 C34 H34B 110.2
H34A C34 H34B 108.5
C34 O18 Fe7 115.7(7)
C34 O18 Er3 139.4(7)
Fe7 O18 Er3 104.9(3)
N7 C35 H35A 109.5
N7 C35 H35B 109.5
H35A C35 H35B 109.5
N7 C35 H35C 109.5
H35A C35 H35C 109.5
H35B C35 H35C 109.5
C36 O19 Fe2 125.3(7)
C36 O20 Er2 134.7(7)
O20 C36 O19 125.7(10)
O20 C36 C37 117.5(10)
O19 C36 C37 116.7(9)
C38 C37 C42 120.9(11)
C38 C37 C36 120.9(11)
C42 C37 C36 118.2(10)
C39 C38 C37 118.8(11)
C39 C38 H38A 120.6
C37 C38 H38A 120.6
C40 C39 C38 120.2(11)
C40 C39 H39A 119.9
C38 C39 H39A 119.9
C41 C40 C39 121.9(12)
C41 C40 H40A 119.1
C39 C40 H40A 119.1
C40 C41 C42 118.2(13)
C40 C41 H41A 120.9
C42 C41 H41A 120.9
C37 C42 C41 120.1(12)
C37 C42 H42A 120.0
C41 C42 H42A 120.0
C43 O21 Fe3 124.1(7)
C43 O22 Er3 134.6(8)
O22 C43 O21 126.7(11)
O22 C43 C44 117.7(10)
O21 C43 C44 115.6(10)
C49 C44 C45 118.3(12)
C49 C44 C43 122.6(11)
C45 C44 C43 118.9(11)
C46 C45 C44 122.3(13)
C46 C45 H45A 118.8
C44 C45 H45A 118.8
C45 C46 C47 119.4(15)
C45 C46 H46A 120.3
C47 C46 H46A 120.3
C48 C47 C46 119.3(13)
C48 C47 H47A 120.4
C46 C47 H47A 120.4
C47 C48 C49 121.8(13)
C47 C48 H48A 119.1
C49 C48 H48A 119.1
C44 C49 C48 118.7(13)
C44 C49 H49A 120.6
C48 C49 H49A 120.6
C50 O23 Fe6 128.5(8)
C50 O24 Er2 137.7(7)
O24 C50 O23 123.6(11)
O24 C50 C51 119.2(10)
O23 C50 C51 117.2(11)
C56 C51 C52 119.7(12)
C56 C51 C50 119.8(11)
C52 C51 C50 120.5(11)
C51 C52 C53 121.7(15)
C51 C52 H52A 119.2
C53 C52 H52A 119.2
C52 C53 C54 118.1(16)
C52 C53 H53A 120.9
C54 C53 H53A 120.9
C55 C54 C53 120.5(14)
C55 C54 H54A 119.7
C53 C54 H54A 119.7
C56 C55 C54 119.7(17)
C56 C55 H55A 120.1
C54 C55 H55A 120.1
C51 C56 C55 120.1(14)
C51 C56 H56A 120.0
C55 C56 H56A 120.0
C57 O25 Fe7 126.1(7)
C57 O26 Er3 138.0(8)
O26 C57 O25 125.0(11)
O26 C57 C58 120.2(11)
O25 C57 C58 114.7(11)
C63 C58 C59 119.8(12)
C63 C58 C57 121.9(12)
C59 C58 C57 118.4(13)
C58 C59 C60 120.4(16)
C58 C59 H59A 119.8
C60 C59 H59A 119.8
C61 C60 C59 117.3(16)
C61 C60 H60A 121.4
C59 C60 H60A 121.4
C62 C61 C60 122.3(14)
C62 C61 H61A 118.8
C60 C61 H61A 118.8
C61 C62 C63 121.6(16)
C61 C62 H62A 119.2
C63 C62 H62A 119.2
C58 C63 C62 118.6(14)
C58 C63 H63A 120.7
C62 C63 H63A 120.7
N12 N11 Fe2 124.2(7)
N13 N12 N11 176.8(12)
N22 N21 Fe3 124.2(8)
N23 N22 N21 176.8(13)
N32 N31 Fe4 148.7(8)
N33 N32 N31 176.6(13)
N42 N41 Fe5 143.7(8)
N43 N42 N41 176.4(13)
C64A O27A Fe6 127.5(16)
C64A O27A H27 116.2
Fe6 O27A H27 116.2
O27A C64A H64A 109.5
O27A C64A H64B 109.5
H64A C64A H64B 109.5
O27A C64A H64C 109.5
H64A C64A H64C 109.5
H64B C64A H64C 109.5
N52B N51B Fe6 123(3)
N51B N52B N53B 147(4)
N62A N61A Fe7 120(2)
N61A N62A N63A 166(3)
C65B O28B Fe7 127(2)
C65B O28B H28 116.6
Fe7 O28B H28 116.6
O28B C65B H65A 109.5
O28B C65B H65B 109.5
H65A C65B H65B 109.5
O28B C65B H65C 109.5
H65A C65B H65C 109.5
H65B C65B H65C 109.5

loop_
_geom_bond_atom_site_label_1
_geom_bond_atom_site_label_2
_geom_bond_distance
Er1 O14 2.274(6)
Er1 O7 2.278(6)
Er1 O12 2.292(7)
Er1 O9 2.294(7)
Er1 O2 2.402(7)
Er1 O4 2.427(7)
Er1 O1 2.435(7)
Er1 O3 2.457(7)
Er2 O8 2.252(7)
Er2 O16 2.256(7)
Er2 O20 2.331(8)
Er2 O6 2.331(9)
Er2 O24 2.346(8)
Er2 O3 2.353(7)
Er2 O1 2.388(6)
Er2 O11 2.494(7)
Er3 O10 2.231(8)
Er3 O18 2.279(7)
Er3 O22 2.329(8)
Er3 O5 2.338(8)
Er3 O26 2.361(8)
Er3 O4 2.401(6)
Er3 O2 2.401(7)
Er3 O13 2.480(7)
Fe1 O2 1.872(7)
Fe1 O1 1.894(7)
Fe1 O6 1.964(7)
Fe1 O5 1.975(7)
Fe1 N1 2.205(7)
Fe2 O1 1.890(7)
Fe2 O7 1.969(7)
Fe2 O8 1.995(7)
Fe2 O19 2.055(7)
Fe2 N11 2.059(8)
Fe2 N2 2.216(10)
Fe3 O2 1.914(7)
Fe3 O9 1.970(7)
Fe3 O10 1.998(7)
Fe3 O21 2.056(8)
Fe3 N21 2.073(9)
Fe3 N3 2.205(11)
Fe4 N31 1.957(9)
Fe4 O3 1.989(7)
Fe4 O12 1.990(7)
Fe4 O15 2.012(7)
Fe4 O11 2.146(7)
Fe4 N4 2.221(10)
Fe5 N41 1.963(9)
Fe5 O4 1.979(6)
Fe5 O14 1.979(6)
Fe5 O17 2.010(7)
Fe5 O13 2.131(7)
Fe5 N5 2.207(9)
Fe6 O27A 1.959(13)
Fe6 O16 1.977(8)
Fe6 O15 1.981(8)
Fe6 O23 2.000(8)
Fe6 O11 2.049(7)
Fe6 N51B 2.120(19)
Fe6 N6 2.201(10)
Fe7 O28B 1.952(17)
Fe7 O17 1.978(7)
Fe7 O18 1.986(8)
Fe7 O25 2.017(7)
Fe7 O13 2.042(7)
Fe7 N61A 2.115(17)
Fe7 N7 2.205(9)
O3 H3 1.0000
O4 H4 1.0000
N1 C5A 1.459(14)
N1 C5B 1.492(16)
N1 C3A 1.529(14)
N1 C1B 1.531(14)
N1 C1A 1.554(13)
N1 C3B 1.564(15)
C1A C2A 1.523(15)
C1A H1AA 0.9900
C1A H1AB 0.9900
C2A O5 1.473(13)
C2A H2AA 0.9900
C2A H2AB 0.9900
C1B C2B 1.521(16)
C1B H1BA 0.9900
C1B H1BB 0.9900
C2B O5 1.457(14)
C2B H2BA 0.9900
C2B H2BB 0.9900
C3A C4A 1.509(16)
C3A H3AA 0.9900
C3A H3AB 0.9900
C4A O6 1.455(14)
C4A H4A1 0.9900
C4A H4A2 0.9900
C3B C4B 1.520(17)
C3B H3BA 0.9900
C3B H3BB 0.9900
C4B O6 1.481(14)
C4B H4B1 0.9900
C4B H4B2 0.9900
C5A H5AA 0.9800
C5A H5AB 0.9800
C5A H5AC 0.9800
C5B H5BA 0.9800
C5B H5BB 0.9800
C5B H5BC 0.9800
N2 C10 1.449(13)
N2 C8 1.469(14)
N2 C6 1.503(15)
C6 C7 1.513(15)
C6 H6A 0.9900
C6 H6B 0.9900
C7 O7 1.410(12)
C7 H7A 0.9900
C7 H7B 0.9900
C8 C9 1.535(16)
C8 H8A 0.9900
C8 H8B 0.9900
C9 O8 1.433(13)
C9 H9A 0.9900
C9 H9B 0.9900
C10 H10A 0.9800
C10 H10B 0.9800
C10 H10C 0.9800
N3 C11 1.458(16)
N3 C15 1.470(14)
N3 C13 1.529(16)
C11 C12 1.564(15)
C11 H11A 0.9900
C11 H11B 0.9900
C12 O9 1.382(12)
C12 H12A 0.9900
C12 H12B 0.9900
C13 C14 1.490(19)
C13 H13A 0.9900
C13 H13B 0.9900
C14 O10 1.412(13)
C14 H14A 0.9900
C14 H14B 0.9900
C15 H15A 0.9800
C15 H15B 0.9800
C15 H15C 0.9800
N4 C16 1.453(16)
N4 C20 1.459(14)
N4 C18 1.527(15)
C16 C17 1.488(16)
C16 H16A 0.9900
C16 H16B 0.9900
C17 O11 1.430(13)
C17 H17A 0.9900
C17 H17B 0.9900
C18 C19 1.473(16)
C18 H18A 0.9900
C18 H18B 0.9900
C19 O12 1.427(12)
C19 H19A 0.9900
C19 H19B 0.9900
C20 H20A 0.9800
C20 H20B 0.9800
C20 H20C 0.9800
N5 C21 1.476(16)
N5 C23 1.489(14)
N5 C25 1.495(13)
C21 C22 1.538(16)
C21 H21A 0.9900
C21 H21B 0.9900
C22 O13 1.433(13)
C22 H22A 0.9900
C22 H22B 0.9900
C23 C24 1.509(15)
C23 H23A 0.9900
C23 H23B 0.9900
C24 O14 1.434(11)
C24 H24A 0.9900
C24 H24B 0.9900
C25 H25A 0.9800
C25 H25B 0.9800
C25 H25C 0.9800
N6 C30 1.464(14)
N6 C28 1.478(19)
N6 C26 1.492(16)
C26 C27 1.543(17)
C26 H26A 0.9900
C26 H26B 0.9900
C27 O15 1.447(15)
C27 H27A 0.9900
C27 H27B 0.9900
C28 C29 1.50(2)
C28 H28A 0.9900
C28 H28B 0.9900
C29 O16 1.399(15)
C29 H29A 0.9900
C29 H29B 0.9900
C30 H30A 0.9800
C30 H30B 0.9800
C30 H30C 0.9800
N7 C33 1.423(17)
N7 C31 1.456(17)
N7 C35 1.488(14)
C31 C32 1.528(17)
C31 H31A 0.9900
C31 H31B 0.9900
C32 O17 1.426(13)
C32 H32A 0.9900
C32 H32B 0.9900
C33 C34 1.516(19)
C33 H33A 0.9900
C33 H33B 0.9900
C34 O18 1.390(14)
C34 H34A 0.9900
C34 H34B 0.9900
C35 H35A 0.9800
C35 H35B 0.9800
C35 H35C 0.9800
O19 C36 1.267(13)
O20 C36 1.260(12)
C36 C37 1.511(14)
C37 C38 1.376(14)
C37 C42 1.385(17)
C38 C39 1.374(16)
C38 H38A 0.9500
C39 C40 1.37(2)
C39 H39A 0.9500
C40 C41 1.37(2)
C40 H40A 0.9500
C41 C42 1.387(17)
C41 H41A 0.9500
C42 H42A 0.9500
O21 C43 1.273(14)
O22 C43 1.244(13)
C43 C44 1.501(16)
C44 C49 1.373(16)
C44 C45 1.389(17)
C45 C46 1.358(19)
C45 H45A 0.9500
C46 C47 1.37(2)
C46 H46A 0.9500
C47 C48 1.36(2)
C47 H47A 0.9500
C48 C49 1.395(17)
C48 H48A 0.9500
C49 H49A 0.9500
O23 C50 1.282(13)
O24 C50 1.263(14)
C50 C51 1.485(15)
C51 C56 1.382(17)
C51 C52 1.385(17)
C52 C53 1.387(18)
C52 H52A 0.9500
C53 C54 1.40(2)
C53 H53A 0.9500
C54 C55 1.40(2)
C54 H54A 0.9500
C55 C56 1.389(18)
C55 H55A 0.9500
C56 H56A 0.9500
O25 C57 1.289(14)
O26 C57 1.242(14)
C57 C58 1.486(16)
C58 C63 1.378(19)
C58 C59 1.39(2)
C59 C60 1.415(19)
C59 H59A 0.9500
C60 C61 1.39(2)
C60 H60A 0.9500
C61 C62 1.31(2)
C61 H61A 0.9500
C62 C63 1.406(16)
C62 H62A 0.9500
C63 H63A 0.9500
N11 N12 1.214(12)
N12 N13 1.147(14)
N21 N22 1.198(13)
N22 N23 1.157(14)
N31 N32 1.191(13)
N32 N33 1.143(14)
N41 N42 1.201(12)
N42 N43 1.158(13)
O27A C64A 1.427(17)
O27A H27 0.9500
C64A H64A 0.9800
C64A H64B 0.9800
C64A H64C 0.9800
N51B N52B 1.01(4)
N52B N53B 1.31(4)
N61A N62A 1.07(3)
N62A N63A 1.24(3)
O28B C65B 1.438(19)
O28B H28 0.9500
C65B H65A 0.9800
C65B H65B 0.9800
C65B H65C 0.9800
O74B O78A 1.09(8)
O81A C81A 1.45(2)
O82A C82A 1.446(19)
O83A C83A 1.45(2)

loop_
_geom_hbond_atom_site_label_D
_geom_hbond_atom_site_label_H
_geom_hbond_atom_site_label_A
_geom_hbond_distance_DH
_geom_hbond_distance_HA
_geom_hbond_distance_DA
_geom_hbond_angle_DHA
O3 H3 N21 1.00 1.99 2.941(12) 158.7
O4 H4 N11 1.00 1.99 2.947(10) 159.8
O27A H27 O72 0.95 1.88 2.69(3) 141.4
O28B H28 Cl1B 0.95 2.16 2.99(3) 145.3
